data_4122571
loop_
_publ_author_name
'Johnson, Alice'
'Laguna, Antonio'
'Gimeno, M Concepci\'on'

_publ_section_title
;
 Axially chiral allenyl gold complexes.
;
_journal_issue 37
_journal_name_full 'Journal of the American Chemical Society'
_journal_page_first 12812
_journal_page_last 12815
_journal_paper_doi 10.1021/ja5055675
_journal_volume 136
_journal_year 2014
_chemical_formula_sum 'C27 H17 Au F5 P'
_chemical_formula_weight 664.34
_chemical_name_systematic
; 
 ? 
;
_space_group_IT_number 14
_symmetry_cell_setting monoclinic
_symmetry_space_group_name_Hall '-P 2yn'
_symmetry_space_group_name_H-M 'P 1 21/n 1'
_atom_sites_solution_hydrogens geom
_atom_sites_solution_primary direct
_atom_sites_solution_secondary difmap
_audit_creation_method SHELXL-97
_cell_angle_alpha 90.00
_cell_angle_beta 93.2030(10)
_cell_angle_gamma 90.00
_cell_formula_units_Z 4
_cell_length_a 10.54400(10)
_cell_length_b 14.6999(2)
_cell_length_c 14.8620(2)
_cell_measurement_reflns_used 12469
_cell_measurement_temperature 100(2)
_cell_measurement_theta_max 28.7571
_cell_measurement_theta_min 4.1712
_cell_volume 2299.95(5)
_computing_cell_refinement
;
CrysAlisPro, Agilent Technologies,
Version 1.171.35.19 (release 27-10-2011 CrysAlis171 .NET)
(compiled Oct 27 2011,15:02:11)
;
_computing_data_collection
;
CrysAlisPro, Agilent Technologies,
Version 1.171.35.19 (release 27-10-2011 CrysAlis171 .NET)
(compiled Oct 27 2011,15:02:11)
;
_computing_data_reduction
;
CrysAlisPro, Agilent Technologies,
Version 1.171.35.19 (release 27-10-2011 CrysAlis171 .NET)
(compiled Oct 27 2011,15:02:11)
;
_computing_molecular_graphics XP
_computing_publication_material XCIF
_computing_structure_refinement 'SHELXL-97 (Sheldrick, 1997)'
_computing_structure_solution 'SHELXS-97 (Sheldrick, 1990)'
_diffrn_ambient_temperature 100(2)
_diffrn_detector_area_resol_mean 16.0655
_diffrn_measured_fraction_theta_full 0.995
_diffrn_measured_fraction_theta_max 0.995
_diffrn_measurement_device_type 'Xcalibur, Sapphire3'
_diffrn_measurement_method '\w rotations'
_diffrn_radiation_monochromator graphite
_diffrn_radiation_source 'fine-focus sealed tube'
_diffrn_radiation_type MoK\a
_diffrn_radiation_wavelength 0.71073
_diffrn_reflns_av_R_equivalents 0.0240
_diffrn_reflns_av_sigmaI/netI 0.0161
_diffrn_reflns_limit_h_max 12
_diffrn_reflns_limit_h_min -12
_diffrn_reflns_limit_k_max 17
_diffrn_reflns_limit_k_min -17
_diffrn_reflns_limit_l_max 18
_diffrn_reflns_limit_l_min -17
_diffrn_reflns_number 22456
_diffrn_reflns_theta_full 25.49
_diffrn_reflns_theta_max 25.49
_diffrn_reflns_theta_min 4.27
_exptl_absorpt_coefficient_mu 6.520
_exptl_absorpt_correction_T_max 0.2451
_exptl_absorpt_correction_T_min 0.1704
_exptl_absorpt_correction_type multi-scan
_exptl_absorpt_process_details
;
CrysAlisPro, Agilent Technologies,
Version 1.171.35.19 (release 27-10-2011 CrysAlis171 .NET)
(compiled Oct 27 2011,15:02:11)
Empirical absorption correction using spherical harmonics,
 implemented in SCALE3 ABSPACK scaling algorithm.
;
_exptl_crystal_colour colorless
_exptl_crystal_density_diffrn 1.919
_exptl_crystal_density_method 'not measured'
_exptl_crystal_description prism
_exptl_crystal_F_000 1272
_exptl_crystal_size_max 0.42
_exptl_crystal_size_mid 0.40
_exptl_crystal_size_min 0.30
_refine_diff_density_max 0.511
_refine_diff_density_min -0.371
_refine_diff_density_rms 0.068
_refine_ls_extinction_method none
_refine_ls_goodness_of_fit_ref 1.111
_refine_ls_hydrogen_treatment mixed
_refine_ls_matrix_type full
_refine_ls_number_parameters 315
_refine_ls_number_reflns 4257
_refine_ls_number_restraints 0
_refine_ls_restrained_S_all 1.111
_refine_ls_R_factor_all 0.0166
_refine_ls_R_factor_gt 0.0153
_refine_ls_shift/su_max 0.004
_refine_ls_shift/su_mean 0.000
_refine_ls_structure_factor_coef Fsqd
_refine_ls_weighting_details 'calc w=1/[\s^2^(Fo^2^)+(0.0144P)^2^+2.0340P] where P=(Fo^2^+2Fc^2^)/3'
_refine_ls_weighting_scheme calc
_refine_ls_wR_factor_gt 0.0352
_refine_ls_wR_factor_ref 0.0357
_reflns_number_gt 4075
_reflns_number_total 4257
_reflns_threshold_expression >2sigma(I)
_cod_data_source_file ja5055675_si_003.cif
_cod_data_source_block c274
_cod_depositor_comments
;
The following automatic conversions were performed:

'_symmetry_cell_setting' value 'Monoclinic' changed to 'monoclinic'
according to
/home/saulius/struct/COD-crude-data--automatic-downloads/rss-feeds/ACS/lib/dictionaries/cif_core.dic
dictionary named 'cif_core.dic' version 2.4.2 from 2011-04-26.

Automatic conversion script
Id: cif_fix_values 2281 2013-09-26 08:29:07Z andrius 

 Adding full bibliography for 4122569--4122572.cif.

The following automatic conversions were performed:

'_exptl_absorpt_correction_type' value 'multi-scans' was replaced
with the value 'multi-scan' as specified in the replacement file
'src/cod-tools/trunk/data/replacement-values/replacement_values.lst'.

Automatic conversion script
Id: cif_fix_values 5376 2017-05-30 11:51:03Z andrius 
;
_cod_original_sg_symbol_H-M P2(1)/n
_cod_database_code 4122571

loop_
_symmetry_equiv_pos_as_xyz
'x, y, z'
'-x+1/2, y+1/2, -z+1/2'
'-x, -y, -z'
'x-1/2, -y-1/2, z-1/2'

loop_
_atom_site_label
_atom_site_type_symbol
_atom_site_fract_x
_atom_site_fract_y
_atom_site_fract_z
_atom_site_U_iso_or_equiv
_atom_site_adp_type
_atom_site_occupancy
_atom_site_symmetry_multiplicity
_atom_site_calc_flag
_atom_site_refinement_flags
Au1 Au 0.575940(8) 0.773404(6) 1.033233(6) 0.01431(4) Uani 1 1 d .
C1 C 0.6624(2) 0.65111(16) 1.00933(16) 0.0150(5) Uani 1 1 d .
C2 C 0.6817(2) 0.59119(17) 1.07337(17) 0.0179(5) Uani 1 1 d .
C3 C 0.6989(3) 0.5327(2) 1.1385(2) 0.0266(6) Uani 1 1 d .
C11 C 0.4840(2) 0.88962(17) 1.06593(16) 0.0154(5) Uani 1 1 d .
C12 C 0.3631(2) 0.91155(17) 1.03170(17) 0.0184(5) Uani 1 1 d .
C13 C 0.2964(2) 0.98676(18) 1.05766(18) 0.0210(6) Uani 1 1 d .
C14 C 0.3507(3) 1.04513(17) 1.12148(18) 0.0212(6) Uani 1 1 d .
C15 C 0.4720(2) 1.02727(18) 1.15596(17) 0.0200(6) Uani 1 1 d .
C16 C 0.5336(2) 0.95100(18) 1.12853(17) 0.0187(5) Uani 1 1 d .
F1 F 0.30458(14) 0.85779(11) 0.96811(11) 0.0285(4) Uani 1 1 d .
F2 F 0.17909(14) 1.00522(11) 1.02091(12) 0.0332(4) Uani 1 1 d .
F3 F 0.28761(15) 1.11773(11) 1.14933(11) 0.0311(4) Uani 1 1 d .
F4 F 0.52882(16) 1.08617(11) 1.21453(11) 0.0312(4) Uani 1 1 d .
F5 F 0.65186(14) 0.93808(11) 1.16652(11) 0.0334(4) Uani 1 1 d .
P1 P 0.71799(6) 0.62175(4) 0.90294(4) 0.01260(13) Uani 1 1 d .
C21 C 0.5937(2) 0.62960(16) 0.81433(16) 0.0149(5) Uani 1 1 d .
C22 C 0.5022(2) 0.69781(18) 0.81547(18) 0.0210(6) Uani 1 1 d .
H22 H 0.5033 0.7400 0.8639 0.025 Uiso 1 1 calc R
C23 C 0.4095(3) 0.70401(19) 0.74588(19) 0.0255(6) Uani 1 1 d .
H23 H 0.3467 0.7503 0.7469 0.031 Uiso 1 1 calc R
C24 C 0.4080(2) 0.64312(19) 0.67495(18) 0.0230(6) Uani 1 1 d .
H24 H 0.3446 0.6478 0.6272 0.028 Uiso 1 1 calc R
C25 C 0.4985(2) 0.57562(19) 0.67333(17) 0.0231(6) Uani 1 1 d .
H25 H 0.4971 0.5338 0.6245 0.028 Uiso 1 1 calc R
C26 C 0.5917(2) 0.56838(18) 0.74279(17) 0.0208(6) Uani 1 1 d .
H26 H 0.6539 0.5217 0.7415 0.025 Uiso 1 1 calc R
C31 C 0.8444(2) 0.69745(16) 0.87587(16) 0.0126(5) Uani 1 1 d .
C32 C 0.8858(2) 0.70195(18) 0.78885(17) 0.0202(6) Uani 1 1 d .
H32 H 0.8461 0.6656 0.7425 0.024 Uiso 1 1 calc R
C33 C 0.9843(3) 0.75885(19) 0.76958(19) 0.0253(6) Uani 1 1 d .
H33 H 1.0136 0.7608 0.7103 0.030 Uiso 1 1 calc R
C34 C 1.0410(2) 0.81349(18) 0.83669(18) 0.0209(6) Uani 1 1 d .
H34 H 1.1086 0.8530 0.8232 0.025 Uiso 1 1 calc R
C35 C 0.9993(2) 0.81037(18) 0.92244(18) 0.0194(5) Uani 1 1 d .
H35 H 1.0375 0.8484 0.9680 0.023 Uiso 1 1 calc R
C36 C 0.9018(2) 0.75204(18) 0.94298(17) 0.0167(5) Uani 1 1 d .
H36 H 0.8742 0.7493 1.0027 0.020 Uiso 1 1 calc R
C41 C 0.7745(2) 0.50644(16) 0.90309(16) 0.0154(5) Uani 1 1 d .
C42 C 0.6875(2) 0.43687(18) 0.91362(18) 0.0211(6) Uani 1 1 d .
H42 H 0.6004 0.4508 0.9195 0.025 Uiso 1 1 calc R
C43 C 0.7274(3) 0.34737(18) 0.91550(19) 0.0250(6) Uani 1 1 d .
H43 H 0.6678 0.2998 0.9225 0.030 Uiso 1 1 calc R
C44 C 0.8548(3) 0.32706(18) 0.90715(18) 0.0237(6) Uani 1 1 d .
H44 H 0.8821 0.2655 0.9070 0.028 Uiso 1 1 calc R
C45 C 0.9414(2) 0.39601(18) 0.89910(18) 0.0230(6) Uani 1 1 d .
H45 H 1.0288 0.3817 0.8954 0.028 Uiso 1 1 calc R
C46 C 0.9026(2) 0.48650(17) 0.89633(17) 0.0180(5) Uani 1 1 d .
H46 H 0.9627 0.5339 0.8899 0.022 Uiso 1 1 calc R
H3 H 0.640(3) 0.490(2) 1.1502(19) 0.028(8) Uiso 1 1 d .
H2 H 0.768(3) 0.532(2) 1.177(2) 0.041(9) Uiso 1 1 d .

loop_
_atom_site_aniso_label
_atom_site_aniso_U_11
_atom_site_aniso_U_22
_atom_site_aniso_U_33
_atom_site_aniso_U_23
_atom_site_aniso_U_13
_atom_site_aniso_U_12
Au1 0.01482(6) 0.01458(6) 0.01393(6) -0.00027(4) 0.00448(4) 0.00203(4)
C1 0.0121(11) 0.0161(13) 0.0172(13) -0.0017(10) 0.0042(9) 0.0009(9)
C2 0.0136(12) 0.0218(14) 0.0185(14) -0.0044(11) 0.0034(10) 0.0013(10)
C3 0.0247(15) 0.0310(17) 0.0242(16) 0.0082(13) 0.0020(12) 0.0016(13)
C11 0.0165(12) 0.0159(13) 0.0147(13) 0.0031(10) 0.0073(10) 0.0008(10)
C12 0.0205(13) 0.0182(13) 0.0168(14) 0.0020(10) 0.0027(10) -0.0033(10)
C13 0.0134(12) 0.0218(14) 0.0282(15) 0.0099(11) 0.0049(10) 0.0030(10)
C14 0.0270(14) 0.0166(13) 0.0211(14) 0.0054(11) 0.0117(11) 0.0072(11)
C15 0.0257(14) 0.0189(14) 0.0157(13) -0.0014(10) 0.0034(11) 0.0016(11)
C16 0.0142(12) 0.0237(14) 0.0185(14) 0.0013(11) 0.0027(10) 0.0035(10)
F1 0.0254(8) 0.0265(9) 0.0324(9) -0.0039(7) -0.0083(7) -0.0010(7)
F2 0.0174(8) 0.0348(10) 0.0467(11) 0.0069(8) -0.0052(7) 0.0087(7)
F3 0.0321(9) 0.0214(9) 0.0407(10) 0.0006(7) 0.0111(7) 0.0155(7)
F4 0.0397(10) 0.0256(9) 0.0279(9) -0.0116(7) -0.0025(7) 0.0056(7)
F5 0.0220(8) 0.0356(10) 0.0411(10) -0.0157(8) -0.0114(7) 0.0111(7)
P1 0.0121(3) 0.0123(3) 0.0135(3) -0.0007(2) 0.0015(2) 0.0011(2)
C21 0.0132(11) 0.0157(13) 0.0158(13) 0.0027(10) 0.0003(9) -0.0037(10)
C22 0.0228(13) 0.0192(14) 0.0207(14) -0.0019(11) -0.0021(11) 0.0013(11)
C23 0.0208(14) 0.0246(15) 0.0306(16) 0.0053(12) -0.0032(12) 0.0033(11)
C24 0.0204(13) 0.0294(15) 0.0186(14) 0.0091(11) -0.0044(11) -0.0130(11)
C25 0.0274(14) 0.0281(15) 0.0139(13) -0.0024(11) 0.0013(11) -0.0088(12)
C26 0.0195(13) 0.0227(14) 0.0205(14) -0.0025(11) 0.0038(11) 0.0009(11)
C31 0.0105(11) 0.0106(12) 0.0167(13) 0.0005(9) 0.0011(9) 0.0024(9)
C32 0.0232(13) 0.0211(14) 0.0163(14) -0.0033(10) 0.0005(11) -0.0045(11)
C33 0.0284(15) 0.0308(16) 0.0176(15) 0.0007(12) 0.0091(11) -0.0043(12)
C34 0.0177(13) 0.0194(14) 0.0257(15) 0.0036(11) 0.0018(11) -0.0047(11)
C35 0.0174(12) 0.0184(13) 0.0221(14) -0.0026(11) -0.0021(10) -0.0018(10)
C36 0.0173(12) 0.0179(13) 0.0147(13) -0.0012(10) 0.0011(10) 0.0002(10)
C41 0.0178(12) 0.0138(12) 0.0144(12) -0.0009(10) -0.0002(9) 0.0019(10)
C42 0.0178(13) 0.0176(14) 0.0280(15) 0.0006(11) 0.0017(11) 0.0001(10)
C43 0.0243(14) 0.0179(14) 0.0322(16) 0.0001(11) -0.0022(12) -0.0042(11)
C44 0.0291(14) 0.0146(13) 0.0270(15) 0.0001(11) -0.0026(12) 0.0059(11)
C45 0.0200(13) 0.0222(14) 0.0270(15) 0.0057(11) 0.0034(11) 0.0071(11)
C46 0.0180(12) 0.0182(13) 0.0177(13) 0.0019(10) 0.0010(10) 0.0010(10)

loop_
_atom_type_symbol
_atom_type_description
_atom_type_scat_dispersion_real
_atom_type_scat_dispersion_imag
_atom_type_scat_source
C C 0.0033 0.0016 'International Tables Vol C Tables 4.2.6.8 and 6.1.1.4'
H H 0.0000 0.0000 'International Tables Vol C Tables 4.2.6.8 and 6.1.1.4'
F F 0.0171 0.0103 'International Tables Vol C Tables 4.2.6.8 and 6.1.1.4'
P P 0.1023 0.0942 'International Tables Vol C Tables 4.2.6.8 and 6.1.1.4'
Au Au -2.0133 8.8022 'International Tables Vol C Tables 4.2.6.8 and 6.1.1.4'

loop_
_geom_angle_atom_site_label_1
_geom_angle_atom_site_label_2
_geom_angle_atom_site_label_3
_geom_angle
C11 Au1 C1 175.24(9)
C2 C1 P1 116.17(19)
C2 C1 Au1 121.15(19)
P1 C1 Au1 122.67(13)
C3 C2 C1 178.4(3)
C16 C11 C12 113.7(2)
C16 C11 Au1 122.87(18)
C12 C11 Au1 123.27(19)
F1 C12 C13 116.4(2)
F1 C12 C11 119.7(2)
C13 C12 C11 124.0(2)
F2 C13 C12 121.2(2)
F2 C13 C14 119.2(2)
C12 C13 C14 119.5(2)
F3 C14 C15 120.4(2)
F3 C14 C13 121.0(2)
C15 C14 C13 118.6(2)
F4 C15 C16 121.2(2)
F4 C15 C14 119.3(2)
C16 C15 C14 119.5(2)
F5 C16 C15 115.6(2)
F5 C16 C11 119.7(2)
C15 C16 C11 124.7(2)
C1 P1 C41 110.81(12)
C1 P1 C31 109.60(11)
C41 P1 C31 109.51(11)
C1 P1 C21 111.84(11)
C41 P1 C21 106.73(11)
C31 P1 C21 108.26(11)
C26 C21 C22 119.6(2)
C26 C21 P1 119.63(19)
C22 C21 P1 120.77(19)
C23 C22 C21 119.9(2)
C24 C23 C22 120.3(3)
C25 C24 C23 120.1(2)
C24 C25 C26 120.3(2)
C25 C26 C21 119.9(2)
C32 C31 C36 119.5(2)
C32 C31 P1 120.86(18)
C36 C31 P1 119.61(19)
C33 C32 C31 120.2(2)
C32 C33 C34 120.1(3)
C35 C34 C33 120.0(2)
C34 C35 C36 120.3(2)
C35 C36 C31 119.8(2)
C42 C41 C46 120.2(2)
C42 C41 P1 118.30(19)
C46 C41 P1 121.46(19)
C43 C42 C41 120.1(2)
C42 C43 C44 119.9(3)
C45 C44 C43 120.0(2)
C44 C45 C46 120.8(2)
C41 C46 C45 118.9(2)

loop_
_geom_bond_atom_site_label_1
_geom_bond_atom_site_label_2
_geom_bond_distance
Au1 C11 2.036(2)
Au1 C1 2.055(2)
C1 C2 1.304(4)
C1 P1 1.770(2)
C2 C3 1.300(4)
C11 C16 1.378(4)
C11 C12 1.384(3)
C12 F1 1.354(3)
C12 C13 1.377(4)
C13 F2 1.351(3)
C13 C14 1.380(4)
C14 F3 1.335(3)
C14 C15 1.376(4)
C15 F4 1.345(3)
C15 C16 1.369(4)
C16 F5 1.353(3)
P1 C41 1.797(2)
P1 C31 1.799(2)
P1 C21 1.809(2)
C21 C26 1.392(4)
C21 C22 1.392(4)
C22 C23 1.386(4)
C23 C24 1.382(4)
C24 C25 1.377(4)
C25 C26 1.389(4)
C31 C32 1.390(4)
C31 C36 1.392(3)
C32 C33 1.376(4)
C33 C34 1.389(4)
C34 C35 1.372(4)
C35 C36 1.386(4)
C41 C42 1.388(4)
C41 C46 1.391(3)
C42 C43 1.381(4)
C43 C44 1.388(4)
C44 C45 1.374(4)
C45 C46 1.391(4)
